data_4087329
loop_
_publ_author_name
'Ghatak, Tapas'
'Fridman, Natalia'
'Eisen, Moris S.'

_publ_section_title
;
 Actinide Complexes Possessing Six-Membered N-Heterocyclic Iminato
 Moieties: Synthesis and Reactivity
;
_journal_issue 7
_journal_name_full Organometallics
_journal_page_first 1296
_journal_paper_doi 10.1021/acs.organomet.7b00037
_journal_volume 36
_journal_year 2017
_chemical_formula_moiety 'C43 H86 N6 Si6 U'
_chemical_formula_sum 'C43 H86 N6 Si6 U'
_chemical_formula_weight 1093.75
_chemical_name_common 'Moris470 (Tapas)'
_chemical_name_systematic
; 
 ? 
;
_space_group_IT_number 29
_symmetry_cell_setting orthorhombic
_symmetry_space_group_name_Hall 'P 2c -2ac'
_symmetry_space_group_name_H-M 'P c a 21'
_atom_sites_solution_hydrogens geom
_atom_sites_solution_primary direct
_atom_sites_solution_secondary difmap
_audit_creation_method SHELXL-97
_cell_angle_alpha 90.00
_cell_angle_beta 90.00
_cell_angle_gamma 90.00
_cell_formula_units_Z 4
_cell_length_a 11.3480(2)
_cell_length_b 20.5700(5)
_cell_length_c 22.7290(5)
_cell_measurement_reflns_used 5907
_cell_measurement_temperature 200(2)
_cell_measurement_theta_max 24.14
_cell_measurement_theta_min 1.79
_cell_volume 5305.6(2)
_computing_cell_refinement 'DENZO HKL2000 (Otwinowski & Minor 1997)'
_computing_data_collection 'Collect (Nonius, 2006)'
_computing_data_reduction 'DENZO HKL2000 (Otwinowski & Minor 1997)'
_computing_molecular_graphics 'Mercury 3.7'
_computing_structure_refinement 'SHELXL-97 (Sheldrick, 1997)'
_computing_structure_solution 'SHELXS-97 (Sheldrick, 1990)'
_diffrn_ambient_temperature 200(2)
_diffrn_detector_area_resol_mean 95
_diffrn_measured_fraction_theta_full 0.998
_diffrn_measured_fraction_theta_max 0.998
_diffrn_measurement_device_type 'Nonius KappaCCD'
_diffrn_measurement_method 'phi- and omega-scans'
_diffrn_radiation_monochromator graphite
_diffrn_radiation_source 'fine-focus sealed tube'
_diffrn_radiation_type MoK\a
_diffrn_radiation_wavelength 0.71073
_diffrn_reflns_av_R_equivalents 0.0780
_diffrn_reflns_av_sigmaI/netI 0.0263
_diffrn_reflns_limit_h_max 12
_diffrn_reflns_limit_h_min 0
_diffrn_reflns_limit_k_max 23
_diffrn_reflns_limit_k_min 0
_diffrn_reflns_limit_l_max 25
_diffrn_reflns_limit_l_min 0
_diffrn_reflns_number 5548
_diffrn_reflns_theta_full 24.14
_diffrn_reflns_theta_max 24.14
_diffrn_reflns_theta_min 2.05
_diffrn_standards_decay_% none
_diffrn_standards_interval_count none
_diffrn_standards_interval_time none
_diffrn_standards_number none
_exptl_absorpt_coefficient_mu 3.229
_exptl_absorpt_correction_T_max 0.8299
_exptl_absorpt_correction_T_min 0.4442
_exptl_absorpt_correction_type multi-scan
_exptl_absorpt_process_details
; 
'HKL Denzo and Scalepack (Otwinowski & Minor 1997)'  
;
_exptl_crystal_colour yellow
_exptl_crystal_density_diffrn 1.369
_exptl_crystal_density_method 'not measured'
_exptl_crystal_description plate
_exptl_crystal_F_000 2248
_exptl_crystal_size_max 0.30
_exptl_crystal_size_mid 0.27
_exptl_crystal_size_min 0.06
_refine_diff_density_max 1.356
_refine_diff_density_min -0.802
_refine_diff_density_rms 0.076
_refine_ls_abs_structure_details 'Flack H D (1983), Acta Cryst. A39, 876-881'
_refine_ls_abs_structure_Flack 0.0
_refine_ls_extinction_method none
_refine_ls_goodness_of_fit_ref 1.072
_refine_ls_hydrogen_treatment constr
_refine_ls_matrix_type full
_refine_ls_number_parameters 523
_refine_ls_number_reflns 4548
_refine_ls_number_restraints 1
_refine_ls_restrained_S_all 1.072
_refine_ls_R_factor_all 0.0324
_refine_ls_R_factor_gt 0.0283
_refine_ls_shift/su_max 0.004
_refine_ls_shift/su_mean 0.001
_refine_ls_structure_factor_coef Fsqd
_refine_ls_weighting_details 'calc w=1/[\s^2^(Fo^2^)+(0.0228P)^2^+12.8042P] where P=(Fo^2^+2Fc^2^)/3'
_refine_ls_weighting_scheme calc
_refine_ls_wR_factor_gt 0.0627
_refine_ls_wR_factor_ref 0.0640
_reflns_number_gt 5345
_reflns_number_total 5548
_reflns_threshold_expression >2sigma(I)
_cod_data_source_file om7b00037_si_003.cif
_cod_data_source_block Moris470
_cod_database_code 4087329

loop_
_symmetry_equiv_pos_as_xyz
'x, y, z'
'-x, -y, z+1/2'
'-x+1/2, y, z+1/2'
'x+1/2, -y, z'

loop_
_atom_site_label
_atom_site_type_symbol
_atom_site_fract_x
_atom_site_fract_y
_atom_site_fract_z
_atom_site_U_iso_or_equiv
_atom_site_adp_type
_atom_site_occupancy
_atom_site_symmetry_multiplicity
_atom_site_calc_flag
_atom_site_refinement_flags
U1 U 0.70074(2) 0.261216(11) 0.458812(15) 0.02970(9) Uani 1 1 d .
Si1 Si 0.7001(2) 0.09041(12) 0.50126(11) 0.0372(6) Uani 1 1 d .
Si2 Si 0.47647(18) 0.15609(10) 0.46312(16) 0.0374(5) Uani 1 1 d .
Si3 Si 0.5622(3) 0.33186(14) 0.58986(12) 0.0444(7) Uani 1 1 d .
Si4 Si 0.6396(2) 0.42030(12) 0.49581(12) 0.0393(6) Uani 1 1 d .
Si5 Si 0.9579(2) 0.27604(14) 0.53543(13) 0.0416(7) Uani 1 1 d .
Si6 Si 1.0020(2) 0.28593(14) 0.40744(13) 0.0406(6) Uani 1 1 d .
N1 N 0.6643(6) 0.2559(3) 0.3658(3) 0.0352(17) Uani 1 1 d .
N2 N 0.6376(6) 0.1832(3) 0.2857(3) 0.0329(16) Uani 1 1 d .
N3 N 0.5185(7) 0.2766(4) 0.2956(4) 0.038(2) Uani 1 1 d .
N4 N 0.6268(6) 0.1597(3) 0.4768(3) 0.0322(18) Uani 1 1 d .
N5 N 0.6279(6) 0.3412(3) 0.5215(3) 0.0357(17) Uani 1 1 d .
N6 N 0.9004(5) 0.2727(3) 0.4634(5) 0.0276(14) Uani 1 1 d .
C1 C 0.6103(8) 0.2386(4) 0.3182(4) 0.035(2) Uani 1 1 d .
C2 C 0.4272(7) 0.2480(4) 0.2610(4) 0.041(2) Uani 1 1 d .
C3 C 0.3209(8) 0.2788(5) 0.2522(5) 0.056(3) Uani 1 1 d .
H3 H 0.3051 0.3195 0.2704 0.067 Uiso 1 1 calc R
C4 C 0.2344(16) 0.2487(5) 0.2151(9) 0.063(4) Uani 1 1 d .
H4 H 0.1604 0.2693 0.2093 0.076 Uiso 1 1 calc R
C5 C 0.2569(10) 0.1917(5) 0.1885(4) 0.052(3) Uani 1 1 d .
H5 H 0.1985 0.1726 0.1641 0.063 Uiso 1 1 calc R
C6 C 0.3648(8) 0.1598(5) 0.1963(4) 0.042(2) Uani 1 1 d .
C7 C 0.4507(7) 0.1880(4) 0.2341(3) 0.033(2) Uani 1 1 d .
C8 C 0.3930(9) 0.1029(5) 0.1656(4) 0.053(3) Uani 1 1 d .
H8 H 0.3371 0.0837 0.1397 0.063 Uiso 1 1 calc R
C9 C 0.5016(12) 0.0750(6) 0.1730(5) 0.049(3) Uani 1 1 d .
H9 H 0.5204 0.0364 0.1521 0.059 Uiso 1 1 calc R
C10 C 0.5852(8) 0.1023(4) 0.2108(4) 0.042(2) Uani 1 1 d .
H10 H 0.6604 0.0824 0.2144 0.051 Uiso 1 1 calc R
C11 C 0.5612(8) 0.1567(4) 0.2425(4) 0.034(2) Uani 1 1 d .
C12 C 0.7555(8) 0.1527(4) 0.2964(3) 0.0323(19) Uani 1 1 d .
H12 H 0.7927 0.1789 0.3285 0.039 Uiso 1 1 calc R
C13 C 0.7448(10) 0.0831(5) 0.3209(5) 0.045(2) Uani 1 1 d .
H13A H 0.7608 0.0852 0.3636 0.054 Uiso 1 1 calc R
H13B H 0.6616 0.0696 0.3163 0.054 Uiso 1 1 calc R
C14 C 0.8207(9) 0.0294(5) 0.2958(5) 0.060(3) Uani 1 1 d .
H14A H 0.8013 0.0241 0.2536 0.072 Uiso 1 1 calc R
H14B H 0.8002 -0.0118 0.3158 0.072 Uiso 1 1 calc R
C15 C 0.9527(10) 0.0404(5) 0.3016(5) 0.064(3) Uani 1 1 d .
H15A H 0.9689 0.0593 0.3408 0.077 Uiso 1 1 calc R
H15B H 0.9930 -0.0023 0.2997 0.077 Uiso 1 1 calc R
C16 C 1.0052(11) 0.0844(7) 0.2551(6) 0.056(4) Uani 1 1 d .
H16A H 1.0918 0.0852 0.2607 0.067 Uiso 1 1 calc R
H16B H 0.9897 0.0649 0.2161 0.067 Uiso 1 1 calc R
C17 C 0.9629(9) 0.1520(5) 0.2541(5) 0.056(3) Uani 1 1 d .
H17A H 1.0083 0.1757 0.2238 0.067 Uiso 1 1 calc R
H17B H 0.9820 0.1720 0.2926 0.067 Uiso 1 1 calc R
C18 C 0.8329(7) 0.1631(4) 0.2422(4) 0.037(2) Uani 1 1 d .
H18A H 0.8069 0.1332 0.2107 0.045 Uiso 1 1 calc R
H18B H 0.8218 0.2081 0.2278 0.045 Uiso 1 1 calc R
C19 C 0.5306(9) 0.3472(4) 0.2995(4) 0.038(2) Uani 1 1 d .
H19 H 0.6086 0.3548 0.3187 0.045 Uiso 1 1 calc R
C20 C 0.5423(10) 0.3768(5) 0.2376(5) 0.059(3) Uani 1 1 d .
H20A H 0.5935 0.3480 0.2138 0.071 Uiso 1 1 calc R
H20B H 0.4634 0.3769 0.2190 0.071 Uiso 1 1 calc R
C21 C 0.5916(11) 0.4449(5) 0.2345(6) 0.072(3) Uani 1 1 d .
H21A H 0.6579 0.4479 0.2627 0.086 Uiso 1 1 calc R
H21B H 0.6246 0.4516 0.1947 0.086 Uiso 1 1 calc R
C22 C 0.5091(16) 0.4992(6) 0.2469(7) 0.102(5) Uani 1 1 d .
H22A H 0.4467 0.4988 0.2165 0.122 Uiso 1 1 calc R
H22B H 0.5527 0.5406 0.2429 0.122 Uiso 1 1 calc R
C23 C 0.4498(16) 0.4982(6) 0.3073(8) 0.122(7) Uani 1 1 d .
H23A H 0.5119 0.5015 0.3378 0.147 Uiso 1 1 calc R
H23B H 0.3996 0.5374 0.3108 0.147 Uiso 1 1 calc R
C24 C 0.3750(11) 0.4392(5) 0.3206(6) 0.075(4) Uani 1 1 d .
H24A H 0.3175 0.4511 0.3515 0.090 Uiso 1 1 calc R
H24B H 0.3296 0.4281 0.2847 0.090 Uiso 1 1 calc R
C25 C 0.4397(11) 0.3796(6) 0.3403(5) 0.057(3) Uani 1 1 d .
H25A H 0.3798 0.3463 0.3502 0.069 Uiso 1 1 calc R
H25B H 0.4808 0.3907 0.3774 0.069 Uiso 1 1 calc R
C26 C 0.8623(8) 0.0962(5) 0.4852(4) 0.048(3) Uani 1 1 d .
H26A H 0.8796 0.0738 0.4481 0.072 Uiso 1 1 calc R
H26B H 0.9068 0.0757 0.5171 0.072 Uiso 1 1 calc R
H26C H 0.8850 0.1420 0.4819 0.072 Uiso 1 1 calc R
C27 C 0.6457(8) 0.0139(4) 0.4656(6) 0.053(3) Uani 1 1 d .
H27A H 0.5646 0.0053 0.4783 0.080 Uiso 1 1 calc R
H27B H 0.6963 -0.0226 0.4771 0.080 Uiso 1 1 calc R
H27C H 0.6476 0.0189 0.4227 0.080 Uiso 1 1 calc R
C28 C 0.6833(10) 0.0759(6) 0.5825(5) 0.059(3) Uani 1 1 d .
H28A H 0.7124 0.1138 0.6041 0.089 Uiso 1 1 calc R
H28B H 0.7288 0.0374 0.5938 0.089 Uiso 1 1 calc R
H28C H 0.5999 0.0689 0.5918 0.089 Uiso 1 1 calc R
C29 C 0.3906(9) 0.1160(7) 0.5228(5) 0.051(3) Uani 1 1 d .
H29A H 0.4025 0.0688 0.5208 0.076 Uiso 1 1 calc R
H29B H 0.3067 0.1258 0.5178 0.076 Uiso 1 1 calc R
H29C H 0.4174 0.1321 0.5610 0.076 Uiso 1 1 calc R
C30 C 0.4353(10) 0.1121(7) 0.3939(5) 0.051(3) Uani 1 1 d .
H30A H 0.4856 0.1270 0.3616 0.077 Uiso 1 1 calc R
H30B H 0.3527 0.1210 0.3844 0.077 Uiso 1 1 calc R
H30C H 0.4462 0.0652 0.3996 0.077 Uiso 1 1 calc R
C31 C 0.4189(6) 0.2411(4) 0.4544(8) 0.044(2) Uani 1 1 d .
H31A H 0.4293 0.2649 0.4914 0.066 Uiso 1 1 calc R
H31B H 0.3350 0.2396 0.4443 0.066 Uiso 1 1 calc R
H31C H 0.4625 0.2632 0.4229 0.066 Uiso 1 1 calc R
C32 C 0.4215(12) 0.3771(8) 0.5986(6) 0.077(5) Uani 1 1 d .
H32A H 0.4350 0.4234 0.5908 0.115 Uiso 1 1 calc R
H32B H 0.3921 0.3716 0.6388 0.115 Uiso 1 1 calc R
H32C H 0.3632 0.3602 0.5706 0.115 Uiso 1 1 calc R
C33 C 0.6579(12) 0.3592(6) 0.6527(5) 0.076(4) Uani 1 1 d .
H33A H 0.7365 0.3400 0.6487 0.114 Uiso 1 1 calc R
H33B H 0.6227 0.3452 0.6900 0.114 Uiso 1 1 calc R
H33C H 0.6644 0.4067 0.6523 0.114 Uiso 1 1 calc R
C34 C 0.5266(12) 0.2460(5) 0.6052(5) 0.051(3) Uani 1 1 d .
H34A H 0.4576 0.2330 0.5820 0.077 Uiso 1 1 calc R
H34B H 0.5092 0.2407 0.6472 0.077 Uiso 1 1 calc R
H34C H 0.5939 0.2186 0.5946 0.077 Uiso 1 1 calc R
C35 C 0.4923(9) 0.4572(5) 0.4772(4) 0.059(3) Uani 1 1 d .
H35A H 0.4355 0.4225 0.4689 0.088 Uiso 1 1 calc R
H35B H 0.5004 0.4851 0.4425 0.088 Uiso 1 1 calc R
H35C H 0.4644 0.4832 0.5105 0.088 Uiso 1 1 calc R
C36 C 0.7346(10) 0.4187(4) 0.4285(4) 0.049(3) Uani 1 1 d .
H36A H 0.8160 0.4087 0.4398 0.074 Uiso 1 1 calc R
H36B H 0.7318 0.4612 0.4091 0.074 Uiso 1 1 calc R
H36C H 0.7057 0.3852 0.4014 0.074 Uiso 1 1 calc R
C37 C 0.7071(10) 0.4800(5) 0.5484(5) 0.060(3) Uani 1 1 d .
H37A H 0.6516 0.4890 0.5804 0.090 Uiso 1 1 calc R
H37B H 0.7252 0.5205 0.5276 0.090 Uiso 1 1 calc R
H37C H 0.7798 0.4616 0.5647 0.090 Uiso 1 1 calc R
C38 C 0.9773(10) 0.3606(6) 0.5634(5) 0.062(3) Uani 1 1 d .
H38A H 1.0401 0.3822 0.5412 0.093 Uiso 1 1 calc R
H38B H 0.9984 0.3592 0.6052 0.093 Uiso 1 1 calc R
H38C H 0.9035 0.3847 0.5585 0.093 Uiso 1 1 calc R
C39 C 1.0998(10) 0.2319(7) 0.5454(5) 0.059(3) Uani 1 1 d .
H39A H 1.0920 0.1875 0.5303 0.089 Uiso 1 1 calc R
H39B H 1.1199 0.2305 0.5873 0.089 Uiso 1 1 calc R
H39C H 1.1623 0.2546 0.5238 0.089 Uiso 1 1 calc R
C40 C 0.8551(9) 0.2333(5) 0.5877(4) 0.054(3) Uani 1 1 d .
H40A H 0.7737 0.2464 0.5793 0.081 Uiso 1 1 calc R
H40B H 0.8752 0.2451 0.6282 0.081 Uiso 1 1 calc R
H40C H 0.8628 0.1862 0.5827 0.081 Uiso 1 1 calc R
C41 C 1.1121(9) 0.3522(5) 0.4228(5) 0.058(3) Uani 1 1 d .
H41A H 1.0706 0.3915 0.4357 0.087 Uiso 1 1 calc R
H41B H 1.1568 0.3617 0.3869 0.087 Uiso 1 1 calc R
H41C H 1.1663 0.3379 0.4538 0.087 Uiso 1 1 calc R
C42 C 0.9314(8) 0.3126(5) 0.3365(4) 0.046(2) Uani 1 1 d .
H42A H 0.8804 0.2778 0.3217 0.069 Uiso 1 1 calc R
H42B H 0.9928 0.3220 0.3074 0.069 Uiso 1 1 calc R
H42C H 0.8843 0.3518 0.3435 0.069 Uiso 1 1 calc R
C43 C 1.0902(9) 0.2101(6) 0.3944(5) 0.053(3) Uani 1 1 d .
H43A H 1.1342 0.1991 0.4302 0.079 Uiso 1 1 calc R
H43B H 1.1455 0.2174 0.3620 0.079 Uiso 1 1 calc R
H43C H 1.0371 0.1743 0.3843 0.079 Uiso 1 1 calc R

loop_
_atom_site_aniso_label
_atom_site_aniso_U_11
_atom_site_aniso_U_22
_atom_site_aniso_U_33
_atom_site_aniso_U_23
_atom_site_aniso_U_13
_atom_site_aniso_U_12
U1 0.02754(13) 0.03229(14) 0.02928(14) -0.0021(3) 0.0003(3) -0.00072(11)
Si1 0.0368(13) 0.0366(14) 0.0382(14) 0.0041(10) 0.0008(13) 0.0002(11)
Si2 0.0303(11) 0.0425(12) 0.0393(13) -0.0041(17) 0.0027(17) -0.0064(8)
Si3 0.0499(17) 0.0459(17) 0.0375(15) -0.0016(12) 0.0131(13) 0.0055(13)
Si4 0.0389(15) 0.0369(15) 0.0422(15) -0.0025(11) 0.0077(13) -0.0015(11)
Si5 0.0351(15) 0.0523(18) 0.0376(15) 0.0054(13) -0.0052(13) -0.0031(13)
Si6 0.0352(15) 0.0458(16) 0.0409(14) 0.0001(13) 0.0073(12) -0.0044(13)
N1 0.031(4) 0.037(4) 0.037(4) -0.003(3) 0.001(3) 0.002(3)
N2 0.031(4) 0.037(4) 0.031(4) -0.005(3) -0.004(3) 0.004(3)
N3 0.029(4) 0.043(5) 0.041(5) -0.001(4) -0.009(4) 0.003(4)
N4 0.024(3) 0.040(4) 0.033(4) 0.002(3) 0.002(3) -0.003(3)
N5 0.027(4) 0.045(4) 0.036(4) 0.005(3) -0.002(3) 0.001(3)
N6 0.023(3) 0.041(3) 0.020(4) 0.001(5) 0.007(4) 0.000(2)
C1 0.027(5) 0.033(5) 0.045(6) 0.005(4) 0.000(4) -0.001(4)
C2 0.026(5) 0.051(6) 0.045(5) 0.005(4) -0.004(4) 0.005(4)
C3 0.039(6) 0.064(7) 0.064(7) -0.009(5) -0.019(5) 0.010(5)
C4 0.034(9) 0.079(8) 0.077(9) -0.007(8) -0.013(7) 0.005(6)
C5 0.047(6) 0.065(7) 0.045(6) 0.001(5) -0.020(6) -0.006(5)
C6 0.039(5) 0.056(6) 0.031(5) 0.008(4) -0.003(4) -0.007(4)
C7 0.030(5) 0.040(5) 0.028(4) 0.004(4) -0.002(4) -0.001(4)
C8 0.055(7) 0.056(7) 0.047(6) -0.003(5) -0.011(5) -0.012(5)
C9 0.064(8) 0.037(7) 0.047(6) -0.006(5) -0.010(6) -0.006(6)
C10 0.040(5) 0.037(5) 0.050(5) -0.005(4) -0.002(4) 0.000(4)
C11 0.045(6) 0.032(5) 0.024(4) 0.006(4) 0.005(4) -0.002(4)
C12 0.034(4) 0.040(5) 0.022(4) -0.003(4) -0.002(4) 0.006(4)
C13 0.051(6) 0.041(6) 0.044(6) -0.001(5) -0.003(5) 0.010(6)
C14 0.069(8) 0.050(6) 0.060(7) 0.010(5) 0.003(6) 0.012(5)
C15 0.063(7) 0.058(7) 0.070(8) 0.013(6) 0.001(6) 0.025(6)
C16 0.042(7) 0.063(9) 0.063(8) 0.004(6) 0.010(6) 0.019(6)
C17 0.042(6) 0.073(8) 0.053(6) 0.004(5) 0.011(5) 0.010(5)
C18 0.033(5) 0.040(5) 0.038(5) 0.002(4) -0.001(4) 0.006(4)
C19 0.045(6) 0.032(5) 0.037(5) -0.003(4) -0.003(4) 0.003(4)
C20 0.064(7) 0.052(7) 0.060(7) -0.004(5) 0.011(6) 0.008(5)
C21 0.090(9) 0.047(7) 0.078(8) 0.017(6) 0.012(7) -0.003(6)
C22 0.135(13) 0.050(8) 0.120(12) 0.031(8) 0.030(11) 0.016(8)
C23 0.172(18) 0.043(8) 0.152(15) 0.007(9) 0.068(14) 0.023(9)
C24 0.075(8) 0.046(7) 0.102(10) 0.004(6) 0.016(7) 0.018(6)
C25 0.060(8) 0.054(7) 0.058(7) -0.019(6) 0.002(6) 0.006(6)
C26 0.034(5) 0.050(6) 0.060(6) 0.002(4) 0.003(4) 0.010(4)
C27 0.064(6) 0.043(5) 0.052(7) -0.001(6) 0.015(7) -0.005(4)
C28 0.070(9) 0.057(8) 0.051(7) 0.018(6) 0.003(6) 0.011(6)
C29 0.042(6) 0.051(7) 0.058(7) 0.001(5) 0.011(5) -0.005(5)
C30 0.044(7) 0.063(8) 0.046(7) -0.012(5) 0.003(5) -0.005(6)
C31 0.025(4) 0.059(5) 0.048(6) 0.001(7) 0.001(8) -0.003(3)
C32 0.060(8) 0.080(10) 0.090(10) 0.031(8) 0.039(7) 0.026(7)
C33 0.120(11) 0.068(8) 0.041(6) -0.015(5) 0.013(7) -0.014(7)
C34 0.066(9) 0.057(8) 0.031(6) 0.009(5) 0.002(6) -0.008(6)
C35 0.060(7) 0.061(7) 0.055(7) 0.001(5) -0.002(5) 0.014(5)
C36 0.063(7) 0.028(5) 0.057(6) 0.000(4) 0.008(5) -0.001(5)
C37 0.079(8) 0.041(6) 0.061(7) -0.009(5) 0.008(6) -0.017(5)
C38 0.071(8) 0.066(8) 0.049(6) -0.002(5) -0.009(6) -0.024(6)
C39 0.045(6) 0.079(10) 0.053(8) 0.013(6) -0.001(6) -0.003(6)
C40 0.049(6) 0.066(7) 0.048(6) 0.010(5) 0.001(5) -0.002(5)
C41 0.041(6) 0.072(7) 0.061(7) 0.000(6) 0.008(5) -0.018(5)
C42 0.044(6) 0.052(6) 0.041(5) 0.010(5) 0.008(5) 0.000(5)
C43 0.036(6) 0.066(8) 0.056(8) -0.003(6) 0.001(5) 0.014(6)

loop_
_atom_type_symbol
_atom_type_description
_atom_type_scat_dispersion_real
_atom_type_scat_dispersion_imag
_atom_type_scat_source
U U -9.6767 9.6646 'International Tables Vol C Tables 4.2.6.8 and 6.1.1.4'
Si Si 0.0817 0.0704 'International Tables Vol C Tables 4.2.6.8 and 6.1.1.4'
N N 0.0061 0.0033 'International Tables Vol C Tables 4.2.6.8 and 6.1.1.4'
C C 0.0033 0.0016 'International Tables Vol C Tables 4.2.6.8 and 6.1.1.4'
H H 0.0000 0.0000 'International Tables Vol C Tables 4.2.6.8 and 6.1.1.4'

loop_
_geom_angle_atom_site_label_1
_geom_angle_atom_site_label_2
_geom_angle_atom_site_label_3
_geom_angle
N1 U1 N6 103.9(3)
N1 U1 N4 93.4(2)
N6 U1 N4 116.8(2)
N1 U1 N5 124.6(2)
N6 U1 N5 104.6(3)
N4 U1 N5 113.9(2)
N4 Si1 C27 113.1(4)
N4 Si1 C28 113.3(4)
C27 Si1 C28 104.9(6)
N4 Si1 C26 110.7(4)
C27 Si1 C26 106.9(4)
C28 Si1 C26 107.5(5)
N4 Si2 C29 113.8(4)
N4 Si2 C30 114.6(4)
C29 Si2 C30 105.5(4)
N4 Si2 C31 108.7(3)
C29 Si2 C31 107.9(6)
C30 Si2 C31 105.9(7)
N5 Si3 C34 111.7(5)
N5 Si3 C32 114.1(5)
C34 Si3 C32 105.7(7)
N5 Si3 C33 113.5(5)
C34 Si3 C33 105.6(5)
C32 Si3 C33 105.4(7)
N5 Si4 C36 107.6(4)
N5 Si4 C37 115.5(4)
C36 Si4 C37 107.3(5)
N5 Si4 C35 112.7(4)
C36 Si4 C35 109.6(5)
C37 Si4 C35 104.0(5)
N6 Si5 C39 114.4(4)
N6 Si5 C38 113.4(4)
C39 Si5 C38 108.1(6)
N6 Si5 C40 109.7(4)
C39 Si5 C40 103.4(5)
C38 Si5 C40 107.1(5)
N6 Si6 C43 109.8(4)
N6 Si6 C42 113.0(4)
C43 Si6 C42 109.5(5)
N6 Si6 C41 114.7(4)
C43 Si6 C41 106.1(5)
C42 Si6 C41 103.3(5)
C1 N1 U1 157.6(6)
C1 N2 C11 123.0(7)
C1 N2 C12 117.1(7)
C11 N2 C12 119.8(7)
C1 N3 C2 120.8(8)
C1 N3 C19 117.6(8)
C2 N3 C19 120.7(8)
Si2 N4 Si1 119.4(4)
Si2 N4 U1 111.6(3)
Si1 N4 U1 129.0(3)
Si4 N5 Si3 116.0(4)
Si4 N5 U1 115.5(3)
Si3 N5 U1 128.5(4)
Si6 N6 Si5 115.3(4)
Si6 N6 U1 129.9(6)
Si5 N6 U1 114.5(5)
N1 C1 N2 124.3(8)
N1 C1 N3 120.4(8)
N2 C1 N3 115.3(8)
C3 C2 C7 120.5(9)
C3 C2 N3 121.8(9)
C7 C2 N3 117.7(8)
C2 C3 C4 119.1(11)
C2 C3 H3 120.5
C4 C3 H3 120.5
C5 C4 C3 120.7(15)
C5 C4 H4 119.6
C3 C4 H4 119.6
C4 C5 C6 121.3(12)
C4 C5 H5 119.4
C6 C5 H5 119.4
C8 C6 C5 122.0(9)
C8 C6 C7 119.0(9)
C5 C6 C7 118.9(9)
C2 C7 C11 120.5(8)
C2 C7 C6 119.5(8)
C11 C7 C6 120.0(8)
C9 C8 C6 119.6(9)
C9 C8 H8 120.2
C6 C8 H8 120.2
C8 C9 C10 121.3(11)
C8 C9 H9 119.4
C10 C9 H9 119.4
C11 C10 C9 121.4(10)
C11 C10 H10 119.3
C9 C10 H10 119.3
C10 C11 N2 124.1(8)
C10 C11 C7 118.6(8)
N2 C11 C7 117.2(7)
N2 C12 C18 108.9(6)
N2 C12 C13 112.2(7)
C18 C12 C13 117.8(7)
N2 C12 H12 105.7
C18 C12 H12 105.7
C13 C12 H12 105.7
C14 C13 C12 119.9(9)
C14 C13 H13A 107.3
C12 C13 H13A 107.3
C14 C13 H13B 107.3
C12 C13 H13B 107.3
H13A C13 H13B 106.9
C13 C14 C15 114.8(10)
C13 C14 H14A 108.6
C15 C14 H14A 108.6
C13 C14 H14B 108.6
C15 C14 H14B 108.6
H14A C14 H14B 107.5
C16 C15 C14 114.6(9)
C16 C15 H15A 108.6
C14 C15 H15A 108.6
C16 C15 H15B 108.6
C14 C15 H15B 108.6
H15A C15 H15B 107.6
C17 C16 C15 116.6(10)
C17 C16 H16A 108.1
C15 C16 H16A 108.1
C17 C16 H16B 108.1
C15 C16 H16B 108.1
H16A C16 H16B 107.3
C16 C17 C18 117.6(10)
C16 C17 H17A 107.9
C18 C17 H17A 107.9
C16 C17 H17B 107.9
C18 C17 H17B 107.9
H17A C17 H17B 107.2
C17 C18 C12 113.2(8)
C17 C18 H18A 108.9
C12 C18 H18A 108.9
C17 C18 H18B 108.9
C12 C18 H18B 108.9
H18A C18 H18B 107.8
N3 C19 C25 113.8(8)
N3 C19 C20 110.2(7)
C25 C19 C20 116.1(9)
N3 C19 H19 105.2
C25 C19 H19 105.2
C20 C19 H19 105.2
C21 C20 C19 116.1(9)
C21 C20 H20A 108.3
C19 C20 H20A 108.3
C21 C20 H20B 108.2
C19 C20 H20B 108.2
H20A C20 H20B 107.4
C22 C21 C20 117.1(11)
C22 C21 H21A 108.0
C20 C21 H21A 108.0
C22 C21 H21B 108.0
C20 C21 H21B 108.0
H21A C21 H21B 107.3
C21 C22 C23 116.0(11)
C21 C22 H22A 108.3
C23 C22 H22A 108.3
C21 C22 H22B 108.3
C23 C22 H22B 108.3
H22A C22 H22B 107.4
C24 C23 C22 115.8(13)
C24 C23 H23A 108.3
C22 C23 H23A 108.3
C24 C23 H23B 108.3
C22 C23 H23B 108.3
H23A C23 H23B 107.4
C25 C24 C23 116.2(12)
C25 C24 H24A 108.2
C23 C24 H24A 108.2
C25 C24 H24B 108.2
C23 C24 H24B 108.2
H24A C24 H24B 107.4
C24 C25 C19 120.1(10)
C24 C25 H25A 107.3
C19 C25 H25A 107.3
C24 C25 H25B 107.3
C19 C25 H25B 107.3
H25A C25 H25B 106.9
Si1 C26 H26A 109.5
Si1 C26 H26B 109.5
H26A C26 H26B 109.5
Si1 C26 H26C 109.5
H26A C26 H26C 109.5
H26B C26 H26C 109.5
Si1 C27 H27A 109.5
Si1 C27 H27B 109.5
H27A C27 H27B 109.5
Si1 C27 H27C 109.5
H27A C27 H27C 109.5
H27B C27 H27C 109.5
Si1 C28 H28A 109.5
Si1 C28 H28B 109.5
H28A C28 H28B 109.5
Si1 C28 H28C 109.5
H28A C28 H28C 109.5
H28B C28 H28C 109.5
Si2 C29 H29A 109.5
Si2 C29 H29B 109.5
H29A C29 H29B 109.5
Si2 C29 H29C 109.5
H29A C29 H29C 109.5
H29B C29 H29C 109.5
Si2 C30 H30A 109.5
Si2 C30 H30B 109.5
H30A C30 H30B 109.5
Si2 C30 H30C 109.5
H30A C30 H30C 109.5
H30B C30 H30C 109.5
Si2 C31 H31A 109.5
Si2 C31 H31B 109.5
H31A C31 H31B 109.5
Si2 C31 H31C 109.5
H31A C31 H31C 109.5
H31B C31 H31C 109.5
Si3 C32 H32A 109.5
Si3 C32 H32B 109.5
H32A C32 H32B 109.5
Si3 C32 H32C 109.5
H32A C32 H32C 109.5
H32B C32 H32C 109.5
Si3 C33 H33A 109.5
Si3 C33 H33B 109.5
H33A C33 H33B 109.5
Si3 C33 H33C 109.5
H33A C33 H33C 109.5
H33B C33 H33C 109.5
Si3 C34 H34A 109.5
Si3 C34 H34B 109.5
H34A C34 H34B 109.5
Si3 C34 H34C 109.5
H34A C34 H34C 109.5
H34B C34 H34C 109.5
Si4 C35 H35A 109.5
Si4 C35 H35B 109.5
H35A C35 H35B 109.5
Si4 C35 H35C 109.5
H35A C35 H35C 109.5
H35B C35 H35C 109.5
Si4 C36 H36A 109.5
Si4 C36 H36B 109.5
H36A C36 H36B 109.5
Si4 C36 H36C 109.5
H36A C36 H36C 109.5
H36B C36 H36C 109.5
Si4 C37 H37A 109.5
Si4 C37 H37B 109.5
H37A C37 H37B 109.5
Si4 C37 H37C 109.5
H37A C37 H37C 109.5
H37B C37 H37C 109.5
Si5 C38 H38A 109.5
Si5 C38 H38B 109.5
H38A C38 H38B 109.5
Si5 C38 H38C 109.5
H38A C38 H38C 109.5
H38B C38 H38C 109.5
Si5 C39 H39A 109.5
Si5 C39 H39B 109.5
H39A C39 H39B 109.5
Si5 C39 H39C 109.5
H39A C39 H39C 109.5
H39B C39 H39C 109.5
Si5 C40 H40A 109.5
Si5 C40 H40B 109.5
H40A C40 H40B 109.5
Si5 C40 H40C 109.5
H40A C40 H40C 109.5
H40B C40 H40C 109.5
Si6 C41 H41A 109.5
Si6 C41 H41B 109.5
H41A C41 H41B 109.5
Si6 C41 H41C 109.5
H41A C41 H41C 109.5
H41B C41 H41C 109.5
Si6 C42 H42A 109.5
Si6 C42 H42B 109.5
H42A C42 H42B 109.5
Si6 C42 H42C 109.5
H42A C42 H42C 109.5
H42B C42 H42C 109.5
Si6 C43 H43A 109.5
Si6 C43 H43B 109.5
H43A C43 H43B 109.5
Si6 C43 H43C 109.5
H43A C43 H43C 109.5
H43B C43 H43C 109.5

loop_
_geom_bond_atom_site_label_1
_geom_bond_atom_site_label_2
_geom_bond_distance
U1 N1 2.156(7)
U1 N6 2.280(6)
U1 N4 2.287(6)
U1 N5 2.328(7)
Si1 N4 1.741(7)
Si1 C27 1.875(10)
Si1 C28 1.879(11)
Si1 C26 1.881(9)
Si2 N4 1.736(7)
Si2 C29 1.863(12)
Si2 C30 1.874(11)
Si2 C31 1.877(8)
Si3 N5 1.734(7)
Si3 C34 1.845(11)
Si3 C32 1.859(12)
Si3 C33 1.881(12)
Si4 N5 1.734(7)
Si4 C36 1.872(10)
Si4 C37 1.877(10)
Si4 C35 1.884(10)
Si5 N6 1.763(11)
Si5 C39 1.862(12)
Si5 C38 1.864(11)
Si5 C40 1.883(10)
Si6 N6 1.739(10)
Si6 C43 1.876(12)
Si6 C42 1.882(9)
Si6 C41 1.882(10)
N1 C1 1.294(12)
N2 C1 1.393(11)
N2 C11 1.420(11)
N2 C12 1.497(11)
N3 C1 1.400(12)
N3 C2 1.427(12)
N3 C19 1.462(12)
C2 C3 1.378(12)
C2 C7 1.403(12)
C3 C4 1.43(2)
C3 H3 0.9500
C4 C5 1.344(15)
C4 H4 0.9500
C5 C6 1.400(14)
C5 H5 0.9500
C6 C8 1.399(14)
C6 C7 1.424(12)
C7 C11 1.422(12)
C8 C9 1.370(16)
C8 H8 0.9500
C9 C10 1.397(15)
C9 H9 0.9500
C10 C11 1.358(12)
C10 H10 0.9500
C12 C18 1.528(12)
C12 C13 1.541(14)
C12 H12 1.0000
C13 C14 1.512(14)
C13 H13A 0.9900
C13 H13B 0.9900
C14 C15 1.521(14)
C14 H14A 0.9900
C14 H14B 0.9900
C15 C16 1.513(16)
C15 H15A 0.9900
C15 H15B 0.9900
C16 C17 1.470(16)
C16 H16A 0.9900
C16 H16B 0.9900
C17 C18 1.518(13)
C17 H17A 0.9900
C17 H17B 0.9900
C18 H18A 0.9900
C18 H18B 0.9900
C19 C25 1.539(14)
C19 C20 1.539(14)
C19 H19 1.0000
C20 C21 1.510(14)
C20 H20A 0.9900
C20 H20B 0.9900
C21 C22 1.483(17)
C21 H21A 0.9900
C21 H21B 0.9900
C22 C23 1.53(2)
C22 H22A 0.9900
C22 H22B 0.9900
C23 C24 1.512(18)
C23 H23A 0.9900
C23 H23B 0.9900
C24 C25 1.499(16)
C24 H24A 0.9900
C24 H24B 0.9900
C25 H25A 0.9900
C25 H25B 0.9900
C26 H26A 0.9800
C26 H26B 0.9800
C26 H26C 0.9800
C27 H27A 0.9800
C27 H27B 0.9800
C27 H27C 0.9800
C28 H28A 0.9800
C28 H28B 0.9800
C28 H28C 0.9800
C29 H29A 0.9800
C29 H29B 0.9800
C29 H29C 0.9800
C30 H30A 0.9800
C30 H30B 0.9800
C30 H30C 0.9800
C31 H31A 0.9800
C31 H31B 0.9800
C31 H31C 0.9800
C32 H32A 0.9800
C32 H32B 0.9800
C32 H32C 0.9800
C33 H33A 0.9800
C33 H33B 0.9800
C33 H33C 0.9800
C34 H34A 0.9800
C34 H34B 0.9800
C34 H34C 0.9800
C35 H35A 0.9800
C35 H35B 0.9800
C35 H35C 0.9800
C36 H36A 0.9800
C36 H36B 0.9800
C36 H36C 0.9800
C37 H37A 0.9800
C37 H37B 0.9800
C37 H37C 0.9800
C38 H38A 0.9800
C38 H38B 0.9800
C38 H38C 0.9800
C39 H39A 0.9800
C39 H39B 0.9800
C39 H39C 0.9800
C40 H40A 0.9800
C40 H40B 0.9800
C40 H40C 0.9800
C41 H41A 0.9800
C41 H41B 0.9800
C41 H41C 0.9800
C42 H42A 0.9800
C42 H42B 0.9800
C42 H42C 0.9800
C43 H43A 0.9800
C43 H43B 0.9800
C43 H43C 0.9800
